data_7707246
loop_
_publ_author_name
'Khan, Firoz Shah Tuglak'
'Waldbusser, Amy L.'
'Carrasco, Maria C.'
'Pourhadi, Hadi'
'Hematian, Shabnam'

_publ_section_title
;
 Synthetic, spectroscopic, structural, and electrochemical investigations
 of ferricenium derivatives with weakly coordinating anions: ion pairing,
 substituent, and solvent effects.
;
_journal_issue 21
_journal_name_full 'Dalton transactions (Cambridge, England : 2003)'
_journal_page_first 7433
_journal_page_last 7455
_journal_paper_doi 10.1039/d1dt01192h
_journal_volume 50
_journal_year 2021
_chemical_formula_moiety 'C24 B F20, C14 H14 Fe O2'
_chemical_formula_sum 'C38 H14 B F20 Fe O2'
_chemical_formula_weight 949.15
_space_group_crystal_system monoclinic
_space_group_IT_number 14
_space_group_name_Hall '-P 2ybc'
_space_group_name_H-M_alt 'P 1 21/c 1'
_atom_sites_solution_hydrogens geom
_atom_sites_solution_primary direct
_atom_sites_solution_secondary difmap
_audit_creation_method SHELXL-2018/3
_audit_update_record
;
2020-11-22 deposited with the CCDC.	2021-04-27 downloaded from the CCDC.
;
_cell_angle_alpha 90
_cell_angle_beta 119.448(7)
_cell_angle_gamma 90
_cell_formula_units_Z 4
_cell_length_a 15.4200(8)
_cell_length_b 16.6840(5)
_cell_length_c 15.1965(8)
_cell_measurement_reflns_used 10401
_cell_measurement_temperature 100(2)
_cell_measurement_theta_max 27.5770
_cell_measurement_theta_min 2.4600
_cell_volume 3404.5(4)
_computing_cell_refinement 'CrysAlisPro 1.171.40.53 (Rigaku OD, 2019)'
_computing_data_collection 'CrysAlisPro 1.171.38.43f (Rigaku OD, 2015)'
_computing_data_reduction 'CrysAlisPro 1.171.40.53 (Rigaku OD, 2019)'
_computing_molecular_graphics 'SHELXTL v6.10 (Sheldrick, 2008)'
_computing_publication_material 'SHELXTL v6.10 (Sheldrick, 2008)'
_computing_structure_refinement 'SHELXL-2018/3 (Sheldrick, 2018)'
_computing_structure_solution 'SHELXT-2018/2 (Sheldrick, 2018)'
_diffrn_ambient_temperature 100(2)
_diffrn_detector_area_resol_mean 10.3321
_diffrn_measured_fraction_theta_full 0.999
_diffrn_measured_fraction_theta_max 0.999
_diffrn_measurement_device_type 'Xcalibur, Atlas, Gemini'
_diffrn_measurement_method '\w scans'
_diffrn_radiation_monochromator graphite
_diffrn_radiation_type MoK\a
_diffrn_radiation_wavelength 0.71073
_diffrn_reflns_av_R_equivalents 0.0433
_diffrn_reflns_av_unetI/netI 0.0426
_diffrn_reflns_Laue_measured_fraction_full 0.999
_diffrn_reflns_Laue_measured_fraction_max 0.999
_diffrn_reflns_limit_h_max 20
_diffrn_reflns_limit_h_min -20
_diffrn_reflns_limit_k_max 21
_diffrn_reflns_limit_k_min -21
_diffrn_reflns_limit_l_max 19
_diffrn_reflns_limit_l_min -19
_diffrn_reflns_number 31985
_diffrn_reflns_point_group_measured_fraction_full 0.999
_diffrn_reflns_point_group_measured_fraction_max 0.999
_diffrn_reflns_theta_full 25.242
_diffrn_reflns_theta_max 27.500
_diffrn_reflns_theta_min 2.442
_diffrn_source 'fine-focus sealed X-ray tube'
_exptl_absorpt_coefficient_mu 0.592
_exptl_absorpt_correction_T_max 0.947
_exptl_absorpt_correction_T_min 0.893
_exptl_absorpt_correction_type gaussian
_exptl_absorpt_process_details
;
CrysAlisPro 1.171.40.53 (Rigaku Oxford Diffraction, 2019)
Numerical absorption correction based on gaussian integration over
			a multifaceted crystal model
Empirical absorption correction using spherical harmonics,
 implemented in SCALE3 ABSPACK scaling algorithm.
;
_exptl_crystal_colour green
_exptl_crystal_density_diffrn 1.852
_exptl_crystal_description block
_exptl_crystal_F_000 1876
_exptl_crystal_size_max 0.270
_exptl_crystal_size_mid 0.125
_exptl_crystal_size_min 0.111
_refine_diff_density_max 0.390
_refine_diff_density_min -0.424
_refine_diff_density_rms 0.064
_refine_ls_extinction_method none
_refine_ls_goodness_of_fit_ref 1.015
_refine_ls_hydrogen_treatment constr
_refine_ls_matrix_type full
_refine_ls_number_parameters 561
_refine_ls_number_reflns 7816
_refine_ls_number_restraints 0
_refine_ls_restrained_S_all 1.015
_refine_ls_R_factor_all 0.0542
_refine_ls_R_factor_gt 0.0355
_refine_ls_shift/su_max 0.001
_refine_ls_shift/su_mean 0.000
_refine_ls_structure_factor_coef Fsqd
_refine_ls_weighting_details 'w=1/[\s^2^(Fo^2^)+(0.0298P)^2^+1.7644P] where P=(Fo^2^+2Fc^2^)/3'
_refine_ls_weighting_scheme calc
_refine_ls_wR_factor_gt 0.0716
_refine_ls_wR_factor_ref 0.0786
_reflns_Friedel_coverage 0.000
_reflns_number_gt 6104
_reflns_number_total 7816
_reflns_threshold_expression 'I > 2\s(I)'
_cod_data_source_file d1dt01192h2.cif
_cod_data_source_block Ac2FcBArF20
_cod_depositor_comments 'Adding full bibliography for 7707245--7707255.cif.'
_cod_original_cell_volume 3404.5(3)
_cod_original_sg_symbol_H-M 'P 21/c'
_cod_database_code 7707246
_shelx_shelxl_version_number 2018/3
_shelx_space_group_comment
;
The symmetry employed for this shelxl refinement is uniquely defined
by the following loop, which should always be used as a source of
symmetry information in preference to the above space-group names.
They are only intended as comments.
;
_shelx_estimated_absorpt_t_min 0.857
_shelx_estimated_absorpt_t_max 0.937
_oxdiff_exptl_absorpt_empirical_full_min 0.953
_oxdiff_exptl_absorpt_empirical_full_max 1.047
_oxdiff_exptl_absorpt_empirical_details
;
Empirical correction (ABSPACK) includes:
- Absorption correction using spherical harmonics
- Frame scaling
;

loop_
_space_group_symop_operation_xyz
'x, y, z'
'-x, y+1/2, -z+1/2'
'-x, -y, -z'
'x, -y-1/2, z-1/2'

loop_
_atom_site_label
_atom_site_type_symbol
_atom_site_fract_x
_atom_site_fract_y
_atom_site_fract_z
_atom_site_U_iso_or_equiv
_atom_site_adp_type
_atom_site_occupancy
_atom_site_site_symmetry_order
_atom_site_calc_flag
_atom_site_refinement_flags_posn
_atom_site_refinement_flags_adp
_atom_site_refinement_flags_occupancy
_atom_site_disorder_assembly
_atom_site_disorder_group
Fe1 Fe 0.20992(2) 0.28746(2) 0.41093(2) 0.01252(7) Uani 1 1 d . . . . .
F1 F 0.61843(8) 0.47871(6) 0.75121(8) 0.0196(2) Uani 1 1 d . . . . .
F2 F 0.48202(9) 0.52036(7) 0.80114(9) 0.0288(3) Uani 1 1 d . . . . .
F3 F 0.40176(9) 0.40755(8) 0.87040(9) 0.0298(3) Uani 1 1 d . . . . .
F4 F 0.45541(9) 0.25196(8) 0.87935(9) 0.0320(3) Uani 1 1 d . . . . .
F5 F 0.58411(9) 0.20681(7) 0.81996(9) 0.0242(3) Uani 1 1 d . . . . .
F6 F 0.81955(8) 0.48510(6) 0.82595(8) 0.0187(2) Uani 1 1 d . . . . .
F7 F 0.92702(8) 0.54261(6) 1.01008(8) 0.0220(3) Uani 1 1 d . . . . .
F8 F 0.97587(9) 0.44980(7) 1.17501(8) 0.0283(3) Uani 1 1 d . . . . .
F9 F 0.90195(9) 0.29725(7) 1.14911(8) 0.0257(3) Uani 1 1 d . . . . .
F10 F 0.77864(9) 0.24264(6) 0.96478(8) 0.0211(3) Uani 1 1 d . . . . .
F11 F 0.56004(8) 0.22248(7) 0.61597(8) 0.0233(3) Uani 1 1 d . . . . .
F12 F 0.58421(9) 0.07760(7) 0.55841(8) 0.0274(3) Uani 1 1 d . . . . .
F13 F 0.76338(10) -0.00026(7) 0.66215(9) 0.0290(3) Uani 1 1 d . . . . .
F14 F 0.91464(8) 0.07147(7) 0.82631(9) 0.0246(3) Uani 1 1 d . . . . .
F15 F 0.89645(8) 0.21711(6) 0.88106(8) 0.0191(2) Uani 1 1 d . . . . .
F16 F 0.53491(8) 0.38717(7) 0.57465(8) 0.0197(2) Uani 1 1 d . . . . .
F17 F 0.54654(9) 0.43866(7) 0.41699(8) 0.0235(3) Uani 1 1 d . . . . .
F18 F 0.72549(9) 0.44606(7) 0.42086(8) 0.0238(3) Uani 1 1 d . . . . .
F19 F 0.89449(8) 0.40375(7) 0.59275(9) 0.0240(3) Uani 1 1 d . . . . .
F20 F 0.88532(8) 0.35071(7) 0.75343(8) 0.0187(2) Uani 1 1 d . . . . .
O2 O 0.26666(10) 0.36389(9) 0.66405(10) 0.0236(3) Uani 1 1 d . . . . .
C1 C 0.19890(15) 0.18464(11) 0.48026(14) 0.0184(4) Uani 1 1 d . . . . .
C2 C 0.26484(15) 0.17190(11) 0.44147(14) 0.0187(4) Uani 1 1 d . . . . .
H2 H 0.333501 0.158731 0.479996 0.022 Uiso 1 1 calc R U . . .
C3 C 0.21023(15) 0.18227(11) 0.33507(14) 0.0195(4) Uani 1 1 d . . . . .
H3 H 0.235810 0.177595 0.289770 0.023 Uiso 1 1 calc R U . . .
C4 C 0.11083(15) 0.20083(11) 0.30865(15) 0.0212(4) Uani 1 1 d . . . . .
H4 H 0.058012 0.210583 0.242114 0.025 Uiso 1 1 calc R U . . .
C5 C 0.10299(15) 0.20247(11) 0.39694(15) 0.0215(4) Uani 1 1 d . . . . .
H5 H 0.044360 0.213468 0.400528 0.026 Uiso 1 1 calc R U . . .
C6 C 0.22106(14) 0.38725(11) 0.49562(13) 0.0138(4) Uani 1 1 d . . . . .
C7 C 0.31631(14) 0.37164(11) 0.50550(14) 0.0162(4) Uani 1 1 d . . . . .
H7 H 0.375495 0.359437 0.566553 0.019 Uiso 1 1 calc R U . . .
C8 C 0.30731(15) 0.37748(11) 0.40874(15) 0.0197(4) Uani 1 1 d . . . . .
H8 H 0.359730 0.370742 0.393563 0.024 Uiso 1 1 calc R U . . .
C9 C 0.20661(16) 0.39514(11) 0.33797(15) 0.0194(4) Uani 1 1 d . . . . .
H9 H 0.179745 0.401127 0.267112 0.023 Uiso 1 1 calc R U . . .
C10 C 0.15310(15) 0.40231(11) 0.39101(14) 0.0165(4) Uani 1 1 d . . . . .
H10 H 0.084392 0.414853 0.362391 0.020 Uiso 1 1 calc R U . . .
C11 C 0.2234(2) 0.18289(12) 0.58899(16) 0.0292(5) Uani 1 1 d . . . . .
C12 C 0.3276(2) 0.16191(16) 0.66424(17) 0.0497(8) Uani 1 1 d . . . . .
H12A H 0.373189 0.200713 0.660075 0.075 Uiso 1 1 calc R U . . .
H12B H 0.342959 0.108043 0.650028 0.075 Uiso 1 1 calc R U . . .
H12C H 0.335519 0.163131 0.732275 0.075 Uiso 1 1 calc R U . . .
C13 C 0.20061(14) 0.38482(11) 0.58200(14) 0.0153(4) Uani 1 1 d . . . . .
C14 C 0.09928(15) 0.40785(13) 0.56237(15) 0.0237(5) Uani 1 1 d . . . . .
H14A H 0.051175 0.366887 0.520217 0.036 Uiso 1 1 calc R U . . .
H14B H 0.080694 0.459557 0.527290 0.036 Uiso 1 1 calc R U . . .
H14C H 0.099318 0.412246 0.626699 0.036 Uiso 1 1 calc R U . . .
C15 C 0.60863(14) 0.34056(11) 0.78103(13) 0.0151(4) Uani 1 1 d . . . . .
C16 C 0.57677(14) 0.41912(12) 0.77837(14) 0.0169(4) Uani 1 1 d . . . . .
C17 C 0.50751(15) 0.44276(12) 0.80565(14) 0.0200(4) Uani 1 1 d . . . . .
C18 C 0.46727(15) 0.38624(13) 0.84045(14) 0.0222(4) Uani 1 1 d . . . . .
C19 C 0.49483(15) 0.30762(13) 0.84448(14) 0.0224(5) Uani 1 1 d . . . . .
C20 C 0.56242(14) 0.28596(12) 0.81393(14) 0.0186(4) Uani 1 1 d . . . . .
C21 C 0.79388(14) 0.35884(11) 0.88360(13) 0.0141(4) Uani 1 1 d . . . . .
C22 C 0.83487(14) 0.43527(11) 0.90285(14) 0.0145(4) Uani 1 1 d . . . . .
C23 C 0.89238(14) 0.46693(11) 0.99808(14) 0.0169(4) Uani 1 1 d . . . . .
C24 C 0.91641(14) 0.42091(12) 1.08177(14) 0.0189(4) Uani 1 1 d . . . . .
C25 C 0.87884(14) 0.34414(12) 1.06806(14) 0.0181(4) Uani 1 1 d . . . . .
C26 C 0.81783(14) 0.31660(11) 0.97165(14) 0.0165(4) Uani 1 1 d . . . . .
C27 C 0.72572(14) 0.22842(11) 0.75275(13) 0.0148(4) Uani 1 1 d . . . . .
C28 C 0.65023(14) 0.18719(11) 0.67124(14) 0.0176(4) Uani 1 1 d . . . . .
C29 C 0.66011(15) 0.11201(12) 0.63950(14) 0.0192(4) Uani 1 1 d . . . . .
C30 C 0.74980(16) 0.07232(11) 0.69174(15) 0.0207(4) Uani 1 1 d . . . . .
C31 C 0.82625(14) 0.10923(11) 0.77403(15) 0.0183(4) Uani 1 1 d . . . . .
C32 C 0.81367(14) 0.18535(11) 0.80150(13) 0.0152(4) Uani 1 1 d . . . . .
C33 C 0.71011(14) 0.36688(10) 0.67451(13) 0.0137(4) Uani 1 1 d . . . . .
C34 C 0.62719(14) 0.39016(11) 0.58520(14) 0.0142(4) Uani 1 1 d . . . . .
C35 C 0.63058(15) 0.41698(11) 0.50052(13) 0.0160(4) Uani 1 1 d . . . . .
C36 C 0.72043(15) 0.42127(11) 0.50273(14) 0.0164(4) Uani 1 1 d . . . . .
C37 C 0.80559(14) 0.39975(11) 0.58941(14) 0.0167(4) Uani 1 1 d . . . . .
C38 C 0.79862(14) 0.37300(10) 0.67162(13) 0.0138(4) Uani 1 1 d . . . . .
B1 B 0.70928(16) 0.32354(13) 0.77206(15) 0.0141(4) Uani 1 1 d . . . . .
O1 O 0.15951(16) 0.19807(10) 0.61065(13) 0.0442(5) Uani 1 1 d . . . . .

loop_
_atom_site_aniso_label
_atom_site_aniso_U_11
_atom_site_aniso_U_22
_atom_site_aniso_U_33
_atom_site_aniso_U_23
_atom_site_aniso_U_13
_atom_site_aniso_U_12
Fe1 0.01371(14) 0.01375(13) 0.01120(13) 0.00003(10) 0.00697(11) 0.00085(10)
F1 0.0218(6) 0.0169(6) 0.0254(6) 0.0039(4) 0.0157(5) 0.0030(4)
F2 0.0278(7) 0.0309(7) 0.0337(7) 0.0004(5) 0.0198(6) 0.0103(5)
F3 0.0185(6) 0.0507(8) 0.0277(6) -0.0108(6) 0.0171(6) -0.0055(6)
F4 0.0318(7) 0.0426(8) 0.0323(7) -0.0034(6) 0.0240(6) -0.0164(6)
F5 0.0262(6) 0.0208(6) 0.0286(6) 0.0044(5) 0.0158(6) -0.0047(5)
F6 0.0232(6) 0.0148(5) 0.0180(5) 0.0042(4) 0.0101(5) -0.0019(4)
F7 0.0221(6) 0.0162(6) 0.0276(6) -0.0048(5) 0.0121(5) -0.0041(5)
F8 0.0282(7) 0.0343(7) 0.0145(6) -0.0055(5) 0.0043(5) -0.0011(5)
F9 0.0323(7) 0.0290(7) 0.0154(5) 0.0092(5) 0.0114(5) 0.0064(5)
F10 0.0264(6) 0.0170(6) 0.0209(6) 0.0058(4) 0.0125(5) -0.0036(5)
F11 0.0176(6) 0.0220(6) 0.0204(6) 0.0022(5) 0.0017(5) 0.0005(5)
F12 0.0313(7) 0.0230(6) 0.0191(6) -0.0038(5) 0.0055(6) -0.0075(5)
F13 0.0358(7) 0.0160(6) 0.0387(7) -0.0068(5) 0.0210(6) -0.0018(5)
F14 0.0189(6) 0.0190(6) 0.0355(7) 0.0028(5) 0.0131(6) 0.0049(5)
F15 0.0133(6) 0.0176(6) 0.0225(6) 0.0001(4) 0.0057(5) -0.0006(4)
F16 0.0115(5) 0.0279(6) 0.0186(6) 0.0041(5) 0.0067(5) 0.0039(5)
F17 0.0250(7) 0.0265(6) 0.0139(5) 0.0051(5) 0.0056(5) 0.0069(5)
F18 0.0387(7) 0.0221(6) 0.0192(6) 0.0017(5) 0.0209(6) -0.0022(5)
F19 0.0217(6) 0.0294(7) 0.0305(6) -0.0010(5) 0.0202(6) -0.0033(5)
F20 0.0119(5) 0.0240(6) 0.0194(6) 0.0032(5) 0.0070(5) 0.0021(4)
O2 0.0215(8) 0.0342(8) 0.0142(7) 0.0008(6) 0.0082(6) -0.0007(6)
C1 0.0276(11) 0.0109(9) 0.0191(10) -0.0019(7) 0.0135(9) -0.0045(8)
C2 0.0208(10) 0.0125(9) 0.0215(10) 0.0007(8) 0.0095(9) 0.0034(8)
C3 0.0254(11) 0.0166(9) 0.0189(10) -0.0049(8) 0.0129(9) 0.0016(8)
C4 0.0211(11) 0.0181(10) 0.0195(10) -0.0056(8) 0.0063(9) -0.0028(8)
C5 0.0196(10) 0.0166(10) 0.0324(11) -0.0076(8) 0.0160(9) -0.0058(8)
C6 0.0156(9) 0.0121(9) 0.0145(9) -0.0008(7) 0.0079(8) -0.0013(7)
C7 0.0155(10) 0.0158(9) 0.0165(9) -0.0019(7) 0.0074(8) -0.0028(7)
C8 0.0239(11) 0.0179(10) 0.0242(10) -0.0002(8) 0.0173(9) -0.0034(8)
C9 0.0291(11) 0.0157(9) 0.0168(9) 0.0030(7) 0.0138(9) -0.0003(8)
C10 0.0209(10) 0.0124(9) 0.0172(9) 0.0016(7) 0.0102(8) 0.0023(7)
C11 0.0556(16) 0.0146(10) 0.0244(11) -0.0035(8) 0.0251(12) -0.0124(10)
C12 0.072(2) 0.0423(15) 0.0174(11) 0.0065(11) 0.0081(13) -0.0086(14)
C13 0.0179(10) 0.0140(9) 0.0144(9) -0.0028(7) 0.0083(8) -0.0037(7)
C14 0.0230(11) 0.0317(12) 0.0206(10) -0.0006(9) 0.0139(9) 0.0042(9)
C15 0.0111(9) 0.0215(10) 0.0118(9) 0.0013(7) 0.0051(8) -0.0012(7)
C16 0.0132(10) 0.0229(10) 0.0155(9) 0.0006(8) 0.0077(8) -0.0016(8)
C17 0.0146(10) 0.0276(11) 0.0165(10) -0.0026(8) 0.0067(9) 0.0017(8)
C18 0.0131(10) 0.0399(13) 0.0172(10) -0.0073(9) 0.0101(9) -0.0035(9)
C19 0.0163(10) 0.0364(12) 0.0175(10) -0.0016(8) 0.0106(9) -0.0110(9)
C20 0.0152(10) 0.0223(10) 0.0150(9) 0.0005(8) 0.0049(8) -0.0031(8)
C21 0.0122(9) 0.0161(9) 0.0158(9) 0.0028(7) 0.0083(8) 0.0025(7)
C22 0.0137(9) 0.0157(9) 0.0168(9) 0.0054(7) 0.0096(8) 0.0031(7)
C23 0.0140(9) 0.0148(9) 0.0228(10) -0.0014(8) 0.0097(9) 0.0004(7)
C24 0.0146(10) 0.0257(10) 0.0138(9) -0.0026(8) 0.0049(8) 0.0018(8)
C25 0.0177(10) 0.0226(10) 0.0148(9) 0.0073(8) 0.0086(8) 0.0057(8)
C26 0.0166(10) 0.0141(9) 0.0213(10) 0.0035(7) 0.0113(9) 0.0003(7)
C27 0.0161(9) 0.0152(9) 0.0152(9) 0.0038(7) 0.0093(8) -0.0007(7)
C28 0.0167(10) 0.0184(9) 0.0154(9) 0.0061(7) 0.0061(8) 0.0005(8)
C29 0.0231(11) 0.0187(10) 0.0143(9) -0.0004(7) 0.0081(9) -0.0059(8)
C30 0.0284(11) 0.0136(9) 0.0265(11) -0.0010(8) 0.0184(10) -0.0019(8)
C31 0.0174(10) 0.0169(9) 0.0231(10) 0.0061(8) 0.0120(9) 0.0028(8)
C32 0.0136(9) 0.0170(9) 0.0145(9) 0.0019(7) 0.0065(8) -0.0033(7)
C33 0.0158(9) 0.0119(9) 0.0142(9) -0.0005(7) 0.0080(8) -0.0008(7)
C34 0.0125(9) 0.0137(9) 0.0178(9) 0.0005(7) 0.0084(8) 0.0018(7)
C35 0.0204(10) 0.0130(9) 0.0122(9) 0.0008(7) 0.0062(8) 0.0031(7)
C36 0.0297(11) 0.0109(9) 0.0145(9) 0.0006(7) 0.0154(9) -0.0007(8)
C37 0.0188(10) 0.0140(9) 0.0225(10) -0.0032(7) 0.0141(9) -0.0016(7)
C38 0.0142(9) 0.0107(8) 0.0141(9) -0.0001(7) 0.0050(8) 0.0004(7)
B1 0.0122(10) 0.0151(10) 0.0147(10) 0.0035(8) 0.0065(9) 0.0003(8)
O1 0.0817(14) 0.0340(10) 0.0433(10) -0.0105(8) 0.0510(11) -0.0169(9)

loop_
_atom_type_symbol
_atom_type_description
_atom_type_scat_dispersion_real
_atom_type_scat_dispersion_imag
_atom_type_scat_source
C C 0.0033 0.0016 'International Tables Vol C Tables 4.2.6.8 and 6.1.1.4'
H H 0.0000 0.0000 'International Tables Vol C Tables 4.2.6.8 and 6.1.1.4'
B B 0.0013 0.0007 'International Tables Vol C Tables 4.2.6.8 and 6.1.1.4'
F F 0.0171 0.0103 'International Tables Vol C Tables 4.2.6.8 and 6.1.1.4'
Fe Fe 0.3463 0.8444 'International Tables Vol C Tables 4.2.6.8 and 6.1.1.4'
O O 0.0106 0.0060 'International Tables Vol C Tables 4.2.6.8 and 6.1.1.4'

loop_
_geom_angle_atom_site_label_1
_geom_angle_atom_site_label_2
_geom_angle_atom_site_label_3
_geom_angle
_geom_angle_site_symmetry_1
_geom_angle_site_symmetry_3
_geom_angle_publ_flag
C6 Fe1 C1 110.82(7) . . ?
C6 Fe1 C2 135.68(7) . . ?
C1 Fe1 C2 40.23(8) . . ?
C6 Fe1 C10 40.61(7) . . ?
C1 Fe1 C10 135.25(8) . . ?
C2 Fe1 C10 175.05(8) . . ?
C6 Fe1 C9 67.10(7) . . ?
C1 Fe1 C9 174.14(8) . . ?
C2 Fe1 C9 144.98(8) . . ?
C10 Fe1 C9 39.68(8) . . ?
C6 Fe1 C7 40.05(7) . . ?
C1 Fe1 C7 116.05(7) . . ?
C2 Fe1 C7 112.00(8) . . ?
C10 Fe1 C7 67.20(8) . . ?
C9 Fe1 C7 66.23(8) . . ?
C6 Fe1 C3 175.05(8) . . ?
C1 Fe1 C3 66.97(8) . . ?
C2 Fe1 C3 39.83(7) . . ?
C10 Fe1 C3 144.03(7) . . ?
C9 Fe1 C3 115.55(8) . . ?
C7 Fe1 C3 136.25(8) . . ?
C6 Fe1 C5 115.36(8) . . ?
C1 Fe1 C5 40.04(8) . . ?
C2 Fe1 C5 66.92(8) . . ?
C10 Fe1 C5 110.81(8) . . ?
C9 Fe1 C5 135.16(8) . . ?
C7 Fe1 C5 146.01(8) . . ?
C3 Fe1 C5 66.10(8) . . ?
C6 Fe1 C4 144.79(8) . . ?
C1 Fe1 C4 66.26(8) . . ?
C2 Fe1 C4 66.22(8) . . ?
C10 Fe1 C4 115.05(8) . . ?
C9 Fe1 C4 111.99(8) . . ?
C7 Fe1 C4 174.54(8) . . ?
C3 Fe1 C4 39.14(8) . . ?
C5 Fe1 C4 38.83(8) . . ?
C6 Fe1 C8 66.29(8) . . ?
C1 Fe1 C8 145.86(8) . . ?
C2 Fe1 C8 116.51(8) . . ?
C10 Fe1 C8 66.19(8) . . ?
C9 Fe1 C8 39.14(8) . . ?
C7 Fe1 C8 38.90(7) . . ?
C3 Fe1 C8 112.81(8) . . ?
C5 Fe1 C8 173.80(8) . . ?
C4 Fe1 C8 136.57(8) . . ?
C2 C1 C5 107.70(17) . . ?
C2 C1 C11 127.53(19) . . ?
C5 C1 C11 124.7(2) . . ?
C2 C1 Fe1 69.93(11) . . ?
C5 C1 Fe1 71.54(11) . . ?
C11 C1 Fe1 122.56(13) . . ?
C3 C2 C1 108.05(17) . . ?
C3 C2 Fe1 71.46(11) . . ?
C1 C2 Fe1 69.83(11) . . ?
C3 C2 H2 126.0 . . ?
C1 C2 H2 126.0 . . ?
Fe1 C2 H2 124.3 . . ?
C4 C3 C2 107.64(18) . . ?
C4 C3 Fe1 71.25(11) . . ?
C2 C3 Fe1 68.71(10) . . ?
C4 C3 H3 126.2 . . ?
C2 C3 H3 126.2 . . ?
Fe1 C3 H3 125.4 . . ?
C5 C4 C3 108.85(18) . . ?
C5 C4 Fe1 69.91(11) . . ?
C3 C4 Fe1 69.62(11) . . ?
C5 C4 H4 125.6 . . ?
C3 C4 H4 125.6 . . ?
Fe1 C4 H4 126.5 . . ?
C4 C5 C1 107.75(18) . . ?
C4 C5 Fe1 71.26(12) . . ?
C1 C5 Fe1 68.42(11) . . ?
C4 C5 H5 126.1 . . ?
C1 C5 H5 126.1 . . ?
Fe1 C5 H5 125.8 . . ?
C7 C6 C10 107.63(17) . . ?
C7 C6 C13 123.66(16) . . ?
C10 C6 C13 128.68(18) . . ?
C7 C6 Fe1 71.52(10) . . ?
C10 C6 Fe1 69.96(10) . . ?
C13 C6 Fe1 122.58(12) . . ?
C8 C7 C6 108.02(17) . . ?
C8 C7 Fe1 71.91(11) . . ?
C6 C7 Fe1 68.42(10) . . ?
C8 C7 H7 126.0 . . ?
C6 C7 H7 126.0 . . ?
Fe1 C7 H7 125.2 . . ?
C7 C8 C9 108.34(18) . . ?
C7 C8 Fe1 69.19(11) . . ?
C9 C8 Fe1 69.02(11) . . ?
C7 C8 H8 125.8 . . ?
C9 C8 H8 125.8 . . ?
Fe1 C8 H8 127.5 . . ?
C10 C9 C8 108.27(17) . . ?
C10 C9 Fe1 68.94(11) . . ?
C8 C9 Fe1 71.85(11) . . ?
C10 C9 H9 125.9 . . ?
C8 C9 H9 125.9 . . ?
Fe1 C9 H9 124.9 . . ?
C9 C10 C6 107.73(17) . . ?
C9 C10 Fe1 71.39(11) . . ?
C6 C10 Fe1 69.43(10) . . ?
C9 C10 H10 126.1 . . ?
C6 C10 H10 126.1 . . ?
Fe1 C10 H10 124.6 . . ?
O1 C11 C12 123.9(2) . . ?
O1 C11 C1 119.8(2) . . ?
C12 C11 C1 116.3(2) . . ?
C11 C12 H12A 109.5 . . ?
C11 C12 H12B 109.5 . . ?
H12A C12 H12B 109.5 . . ?
C11 C12 H12C 109.5 . . ?
H12A C12 H12C 109.5 . . ?
H12B C12 H12C 109.5 . . ?
O2 C13 C14 123.31(18) . . ?
O2 C13 C6 118.61(18) . . ?
C14 C13 C6 118.08(16) . . ?
C13 C14 H14A 109.5 . . ?
C13 C14 H14B 109.5 . . ?
H14A C14 H14B 109.5 . . ?
C13 C14 H14C 109.5 . . ?
H14A C14 H14C 109.5 . . ?
H14B C14 H14C 109.5 . . ?
C20 C15 C16 113.00(18) . . ?
C20 C15 B1 125.87(17) . . ?
C16 C15 B1 119.51(17) . . ?
F1 C16 C17 115.80(17) . . ?
F1 C16 C15 119.10(17) . . ?
C17 C16 C15 125.04(18) . . ?
F2 C17 C18 120.39(18) . . ?
F2 C17 C16 120.65(18) . . ?
C18 C17 C16 118.93(19) . . ?
F3 C18 C17 120.48(19) . . ?
F3 C18 C19 120.40(19) . . ?
C17 C18 C19 119.12(19) . . ?
F4 C19 C18 119.03(19) . . ?
F4 C19 C20 120.72(19) . . ?
C18 C19 C20 120.25(18) . . ?
F5 C20 C19 115.74(17) . . ?
F5 C20 C15 120.63(18) . . ?
C19 C20 C15 123.61(19) . . ?
C22 C21 C26 112.59(16) . . ?
C22 C21 B1 126.12(16) . . ?
C26 C21 B1 120.44(16) . . ?
F6 C22 C23 114.79(16) . . ?
F6 C22 C21 120.84(16) . . ?
C23 C22 C21 124.37(17) . . ?
F7 C23 C24 119.37(17) . . ?
F7 C23 C22 120.59(17) . . ?
C24 C23 C22 120.02(17) . . ?
F8 C24 C23 120.70(18) . . ?
F8 C24 C25 120.74(17) . . ?
C23 C24 C25 118.56(17) . . ?
F9 C25 C26 120.94(17) . . ?
F9 C25 C24 119.83(17) . . ?
C26 C25 C24 119.23(17) . . ?
F10 C26 C25 115.61(16) . . ?
F10 C26 C21 119.29(16) . . ?
C25 C26 C21 125.09(18) . . ?
C32 C27 C28 112.92(17) . . ?
C32 C27 B1 126.70(16) . . ?
C28 C27 B1 119.77(16) . . ?
F11 C28 C29 115.75(17) . . ?
F11 C28 C27 119.35(17) . . ?
C29 C28 C27 124.89(18) . . ?
F12 C29 C28 120.94(18) . . ?
F12 C29 C30 119.89(18) . . ?
C28 C29 C30 119.17(18) . . ?
F13 C30 C31 120.26(18) . . ?
F13 C30 C29 121.16(18) . . ?
C31 C30 C29 118.57(18) . . ?
F14 C31 C30 119.58(17) . . ?
F14 C31 C32 120.20(17) . . ?
C30 C31 C32 120.20(18) . . ?
F15 C32 C31 114.64(16) . . ?
F15 C32 C27 121.14(16) . . ?
C31 C32 C27 124.21(17) . . ?
C34 C33 C38 113.30(17) . . ?
C34 C33 B1 126.15(17) . . ?
C38 C33 B1 120.02(16) . . ?
F16 C34 C33 121.06(16) . . ?
F16 C34 C35 114.78(16) . . ?
C33 C34 C35 124.15(18) . . ?
F17 C35 C36 120.18(16) . . ?
F17 C35 C34 120.32(18) . . ?
C36 C35 C34 119.51(17) . . ?
F18 C36 C35 120.62(17) . . ?
F18 C36 C37 120.18(18) . . ?
C35 C36 C37 119.19(17) . . ?
F19 C37 C36 119.87(17) . . ?
F19 C37 C38 120.83(17) . . ?
C36 C37 C38 119.30(18) . . ?
F20 C38 C37 116.01(17) . . ?
F20 C38 C33 119.44(16) . . ?
C37 C38 C33 124.55(17) . . ?
C15 B1 C33 114.90(15) . . ?
C15 B1 C27 114.35(15) . . ?
C33 B1 C27 101.00(15) . . ?
C15 B1 C21 98.86(15) . . ?
C33 B1 C21 114.32(15) . . ?
C27 B1 C21 114.18(15) . . ?

loop_
_geom_bond_atom_site_label_1
_geom_bond_atom_site_label_2
_geom_bond_distance
_geom_bond_site_symmetry_2
_geom_bond_publ_flag
Fe1 C6 2.0593(18) . ?
Fe1 C1 2.0634(19) . ?
Fe1 C2 2.0648(18) . ?
Fe1 C10 2.0664(18) . ?
Fe1 C9 2.0985(19) . ?
Fe1 C7 2.1003(18) . ?
Fe1 C3 2.1010(19) . ?
Fe1 C5 2.105(2) . ?
Fe1 C4 2.1223(19) . ?
Fe1 C8 2.136(2) . ?
F1 C16 1.354(2) . ?
F2 C17 1.345(2) . ?
F3 C18 1.344(2) . ?
F4 C19 1.353(2) . ?
F5 C20 1.354(2) . ?
F6 C22 1.357(2) . ?
F7 C23 1.348(2) . ?
F8 C24 1.343(2) . ?
F9 C25 1.351(2) . ?
F10 C26 1.355(2) . ?
F11 C28 1.356(2) . ?
F12 C29 1.342(2) . ?
F13 C30 1.344(2) . ?
F14 C31 1.349(2) . ?
F15 C32 1.362(2) . ?
F16 C34 1.352(2) . ?
F17 C35 1.343(2) . ?
F18 C36 1.349(2) . ?
F19 C37 1.348(2) . ?
F20 C38 1.355(2) . ?
O2 C13 1.210(2) . ?
C1 C2 1.420(3) . ?
C1 C5 1.427(3) . ?
C1 C11 1.503(3) . ?
C2 C3 1.419(3) . ?
C2 H2 0.9500 . ?
C3 C4 1.415(3) . ?
C3 H3 0.9500 . ?
C4 C5 1.405(3) . ?
C4 H4 0.9500 . ?
C5 H5 0.9500 . ?
C6 C7 1.425(3) . ?
C6 C10 1.432(3) . ?
C6 C13 1.494(3) . ?
C7 C8 1.411(3) . ?
C7 H7 0.9500 . ?
C8 C9 1.419(3) . ?
C8 H8 0.9500 . ?
C9 C10 1.414(3) . ?
C9 H9 0.9500 . ?
C10 H10 0.9500 . ?
C11 O1 1.209(3) . ?
C11 C12 1.486(4) . ?
C12 H12A 0.9800 . ?
C12 H12B 0.9800 . ?
C12 H12C 0.9800 . ?
C13 C14 1.490(3) . ?
C14 H14A 0.9800 . ?
C14 H14B 0.9800 . ?
C14 H14C 0.9800 . ?
C15 C20 1.392(3) . ?
C15 C16 1.393(3) . ?
C15 B1 1.648(3) . ?
C16 C17 1.380(3) . ?
C17 C18 1.370(3) . ?
C18 C19 1.371(3) . ?
C19 C20 1.381(3) . ?
C21 C22 1.389(3) . ?
C21 C26 1.392(3) . ?
C21 B1 1.658(3) . ?
C22 C23 1.378(3) . ?
C23 C24 1.371(3) . ?
C24 C25 1.379(3) . ?
C25 C26 1.374(3) . ?
C27 C32 1.384(3) . ?
C27 C28 1.395(3) . ?
C27 B1 1.656(3) . ?
C28 C29 1.379(3) . ?
C29 C30 1.379(3) . ?
C30 C31 1.372(3) . ?
C31 C32 1.380(3) . ?
C33 C34 1.386(3) . ?
C33 C38 1.391(3) . ?
C33 B1 1.655(3) . ?
C34 C35 1.387(3) . ?
C35 C36 1.371(3) . ?
C36 C37 1.374(3) . ?
C37 C38 1.380(3) . ?

loop_
_geom_torsion_atom_site_label_1
_geom_torsion_atom_site_label_2
_geom_torsion_atom_site_label_3
_geom_torsion_atom_site_label_4
_geom_torsion
_geom_torsion_site_symmetry_1
_geom_torsion_site_symmetry_2
_geom_torsion_site_symmetry_3
_geom_torsion_site_symmetry_4
_geom_torsion_publ_flag
C5 C1 C2 C3 0.4(2) . . . . ?
C11 C1 C2 C3 -177.80(18) . . . . ?
Fe1 C1 C2 C3 -61.58(13) . . . . ?
C5 C1 C2 Fe1 61.94(13) . . . . ?
C11 C1 C2 Fe1 -116.23(19) . . . . ?
C1 C2 C3 C4 -0.4(2) . . . . ?
Fe1 C2 C3 C4 -60.92(13) . . . . ?
C1 C2 C3 Fe1 60.54(13) . . . . ?
C2 C3 C4 C5 0.2(2) . . . . ?
Fe1 C3 C4 C5 -59.06(14) . . . . ?
C2 C3 C4 Fe1 59.31(13) . . . . ?
C3 C4 C5 C1 0.0(2) . . . . ?
Fe1 C4 C5 C1 -58.91(13) . . . . ?
C3 C4 C5 Fe1 58.88(14) . . . . ?
C2 C1 C5 C4 -0.2(2) . . . . ?
C11 C1 C5 C4 178.02(17) . . . . ?
Fe1 C1 C5 C4 60.70(14) . . . . ?
C2 C1 C5 Fe1 -60.91(13) . . . . ?
C11 C1 C5 Fe1 117.32(18) . . . . ?
C10 C6 C7 C8 0.4(2) . . . . ?
C13 C6 C7 C8 178.69(16) . . . . ?
Fe1 C6 C7 C8 61.33(13) . . . . ?
C10 C6 C7 Fe1 -60.96(12) . . . . ?
C13 C6 C7 Fe1 117.36(17) . . . . ?
C6 C7 C8 C9 -1.1(2) . . . . ?
Fe1 C7 C8 C9 58.03(13) . . . . ?
C6 C7 C8 Fe1 -59.13(12) . . . . ?
C7 C8 C9 C10 1.4(2) . . . . ?
Fe1 C8 C9 C10 59.57(13) . . . . ?
C7 C8 C9 Fe1 -58.14(13) . . . . ?
C8 C9 C10 C6 -1.2(2) . . . . ?
Fe1 C9 C10 C6 60.20(12) . . . . ?
C8 C9 C10 Fe1 -61.40(13) . . . . ?
C7 C6 C10 C9 0.5(2) . . . . ?
C13 C6 C10 C9 -177.70(17) . . . . ?
Fe1 C6 C10 C9 -61.45(13) . . . . ?
C7 C6 C10 Fe1 61.97(12) . . . . ?
C13 C6 C10 Fe1 -116.25(19) . . . . ?
C2 C1 C11 O1 177.12(19) . . . . ?
C5 C1 C11 O1 -0.8(3) . . . . ?
Fe1 C1 C11 O1 88.4(2) . . . . ?
C2 C1 C11 C12 -2.9(3) . . . . ?
C5 C1 C11 C12 179.22(19) . . . . ?
Fe1 C1 C11 C12 -91.6(2) . . . . ?
C7 C6 C13 O2 -4.5(3) . . . . ?
C10 C6 C13 O2 173.41(18) . . . . ?
Fe1 C6 C13 O2 83.9(2) . . . . ?
C7 C6 C13 C14 175.89(18) . . . . ?
C10 C6 C13 C14 -6.2(3) . . . . ?
Fe1 C6 C13 C14 -95.62(19) . . . . ?
C20 C15 C16 F1 177.64(15) . . . . ?
B1 C15 C16 F1 11.3(2) . . . . ?
C20 C15 C16 C17 0.5(3) . . . . ?
B1 C15 C16 C17 -165.85(17) . . . . ?
F1 C16 C17 F2 2.3(3) . . . . ?
C15 C16 C17 F2 179.53(17) . . . . ?
F1 C16 C17 C18 -175.69(16) . . . . ?
C15 C16 C17 C18 1.5(3) . . . . ?
F2 C17 C18 F3 0.1(3) . . . . ?
C16 C17 C18 F3 178.08(16) . . . . ?
F2 C17 C18 C19 -179.82(17) . . . . ?
C16 C17 C18 C19 -1.8(3) . . . . ?
F3 C18 C19 F4 -0.2(3) . . . . ?
C17 C18 C19 F4 179.66(17) . . . . ?
F3 C18 C19 C20 -179.80(17) . . . . ?
C17 C18 C19 C20 0.1(3) . . . . ?
F4 C19 C20 F5 1.0(3) . . . . ?
C18 C19 C20 F5 -179.44(17) . . . . ?
F4 C19 C20 C15 -177.42(17) . . . . ?
C18 C19 C20 C15 2.1(3) . . . . ?
C16 C15 C20 F5 179.31(16) . . . . ?
B1 C15 C20 F5 -15.4(3) . . . . ?
C16 C15 C20 C19 -2.3(3) . . . . ?
B1 C15 C20 C19 163.00(18) . . . . ?
C26 C21 C22 F6 179.86(16) . . . . ?
B1 C21 C22 F6 -10.8(3) . . . . ?
C26 C21 C22 C23 -0.5(3) . . . . ?
B1 C21 C22 C23 168.86(18) . . . . ?
F6 C22 C23 F7 1.6(3) . . . . ?
C21 C22 C23 F7 -178.11(17) . . . . ?
F6 C22 C23 C24 -177.24(17) . . . . ?
C21 C22 C23 C24 3.1(3) . . . . ?
F7 C23 C24 F8 -1.7(3) . . . . ?
C22 C23 C24 F8 177.17(17) . . . . ?
F7 C23 C24 C25 178.84(17) . . . . ?
C22 C23 C24 C25 -2.3(3) . . . . ?
F8 C24 C25 F9 0.0(3) . . . . ?
C23 C24 C25 F9 179.46(17) . . . . ?
F8 C24 C25 C26 179.68(18) . . . . ?
C23 C24 C25 C26 -0.8(3) . . . . ?
F9 C25 C26 F10 4.0(3) . . . . ?
C24 C25 C26 F10 -175.73(17) . . . . ?
F9 C25 C26 C21 -176.61(18) . . . . ?
C24 C25 C26 C21 3.7(3) . . . . ?
C22 C21 C26 F10 176.45(16) . . . . ?
B1 C21 C26 F10 6.4(3) . . . . ?
C22 C21 C26 C25 -2.9(3) . . . . ?
B1 C21 C26 C25 -172.96(18) . . . . ?
C32 C27 C28 F11 -179.50(16) . . . . ?
B1 C27 C28 F11 -7.8(3) . . . . ?
C32 C27 C28 C29 -1.0(3) . . . . ?
B1 C27 C28 C29 170.69(18) . . . . ?
F11 C28 C29 F12 0.4(3) . . . . ?
C27 C28 C29 F12 -178.14(17) . . . . ?
F11 C28 C29 C30 179.82(17) . . . . ?
C27 C28 C29 C30 1.3(3) . . . . ?
F12 C29 C30 F13 0.9(3) . . . . ?
C28 C29 C30 F13 -178.53(18) . . . . ?
F12 C29 C30 C31 179.62(18) . . . . ?
C28 C29 C30 C31 0.2(3) . . . . ?
F13 C30 C31 F14 -1.3(3) . . . . ?
C29 C30 C31 F14 179.94(18) . . . . ?
F13 C30 C31 C32 176.95(18) . . . . ?
C29 C30 C31 C32 -1.8(3) . . . . ?
F14 C31 C32 F15 1.6(3) . . . . ?
C30 C31 C32 F15 -176.70(17) . . . . ?
F14 C31 C32 C27 -179.62(17) . . . . ?
C30 C31 C32 C27 2.1(3) . . . . ?
C28 C27 C32 F15 178.05(16) . . . . ?
B1 C27 C32 F15 7.0(3) . . . . ?
C28 C27 C32 C31 -0.7(3) . . . . ?
B1 C27 C32 C31 -171.70(18) . . . . ?
C38 C33 C34 F16 179.32(15) . . . . ?
B1 C33 C34 F16 7.8(3) . . . . ?
C38 C33 C34 C35 0.1(3) . . . . ?
B1 C33 C34 C35 -171.49(18) . . . . ?
F16 C34 C35 F17 0.9(2) . . . . ?
C33 C34 C35 F17 -179.77(16) . . . . ?
F16 C34 C35 C36 -179.13(16) . . . . ?
C33 C34 C35 C36 0.2(3) . . . . ?
F17 C35 C36 F18 -1.0(3) . . . . ?
C34 C35 C36 F18 179.04(16) . . . . ?
F17 C35 C36 C37 179.18(16) . . . . ?
C34 C35 C36 C37 -0.8(3) . . . . ?
F18 C36 C37 F19 0.3(3) . . . . ?
C35 C36 C37 F19 -179.92(16) . . . . ?
F18 C36 C37 C38 -178.68(16) . . . . ?
C35 C36 C37 C38 1.1(3) . . . . ?
F19 C37 C38 F20 -0.8(2) . . . . ?
C36 C37 C38 F20 178.20(16) . . . . ?
F19 C37 C38 C33 -179.89(16) . . . . ?
C36 C37 C38 C33 -0.9(3) . . . . ?
C34 C33 C38 F20 -178.78(15) . . . . ?
B1 C33 C38 F20 -6.7(2) . . . . ?
C34 C33 C38 C37 0.3(3) . . . . ?
B1 C33 C38 C37 172.45(17) . . . . ?
C20 C15 B1 C33 143.60(18) . . . . ?
C16 C15 B1 C33 -51.9(2) . . . . ?
C20 C15 B1 C27 27.4(3) . . . . ?
C16 C15 B1 C27 -168.11(16) . . . . ?
C20 C15 B1 C21 -94.3(2) . . . . ?
C16 C15 B1 C21 70.19(19) . . . . ?
C34 C33 B1 C15 -24.1(3) . . . . ?
C38 C33 B1 C15 164.84(16) . . . . ?
C34 C33 B1 C27 99.5(2) . . . . ?
C38 C33 B1 C27 -71.6(2) . . . . ?
C34 C33 B1 C21 -137.46(18) . . . . ?
C38 C33 B1 C21 51.5(2) . . . . ?
C32 C27 B1 C15 -134.67(19) . . . . ?
C28 C27 B1 C15 54.9(2) . . . . ?
C32 C27 B1 C33 101.4(2) . . . . ?
C28 C27 B1 C33 -69.1(2) . . . . ?
C32 C27 B1 C21 -21.8(3) . . . . ?
C28 C27 B1 C21 167.74(17) . . . . ?
C22 C21 B1 C15 -96.0(2) . . . . ?
C26 C21 B1 C15 72.6(2) . . . . ?
C22 C21 B1 C33 26.6(3) . . . . ?
C26 C21 B1 C33 -164.84(17) . . . . ?
C22 C21 B1 C27 142.20(19) . . . . ?
C26 C21 B1 C27 -49.2(2) . . . . ?
